data_1573438
loop_
_publ_author_name
'Yadav, Ankit'
'G\/ladysiak, Andrzej'
'Wolpert, Emma Helen'
'Ganose, Alexander Miguel'
'Samel-Garloff, Bronson'
'Koley, Dipankar'
'Jelfs, Kim E.'
'Stylianou, Kyriakos'

_publ_section_title
;
 Solvatomorphic Diversity Dictates the Stability and Solubility of
 Metal--organic Polyhedra
;
_journal_name_full 'Chemical Science'
_journal_paper_doi 10.1039/D4SC05037A
_journal_year 2025
_chemical_formula_moiety '0.5(C192 H120 Mo24 N24 O144), 6(C2 H8 N)'
_chemical_formula_sum 'C108 H108 Mo12 N18 O72'
_chemical_formula_weight 3961.40
_chemical_properties_physical Hygroscopic,Deliquescent
_space_group_crystal_system hexagonal
_space_group_IT_number 175
_space_group_name_Hall '-P 6'
_space_group_name_H-M_alt 'P 6/m'
_atom_sites_solution_hydrogens geom
_audit_creation_date 2024-04-12
_audit_creation_method
;
Olex2 1.5
(compiled 2024.02.16 svn.r378c4104 for OlexSys, GUI svn.r6928)
;
_audit_update_record
;
2024-07-08 deposited with the CCDC.	2024-12-11 downloaded from the CCDC.
;
_cell_angle_alpha 90
_cell_angle_beta 90
_cell_angle_gamma 120
_cell_formula_units_Z 1
_cell_length_a 20.6212(3)
_cell_length_b 20.6212(3)
_cell_length_c 15.9529(3)
_cell_measurement_reflns_used 21841
_cell_measurement_temperature 149.98(10)
_cell_measurement_theta_max 77.5830
_cell_measurement_theta_min 2.4810
_cell_volume 5874.87(16)
_computing_cell_refinement 'CrysAlisPro 1.171.42.49 (Rigaku OD, 2022)'
_computing_data_collection 'CrysAlisPro 1.171.42.49 (Rigaku OD, 2022)'
_computing_data_reduction 'CrysAlisPro 1.171.42.49 (Rigaku OD, 2022)'
_computing_molecular_graphics 'Olex2 1.5 (Dolomanov et al., 2009)'
_computing_publication_material 'Olex2 1.5 (Dolomanov et al., 2009)'
_computing_structure_refinement 'SHELXL 2019/3 (Sheldrick, 2015)'
_computing_structure_solution 'SHELXT 2018/2 (Sheldrick, 2018)'
_diffrn_ambient_environment N~2~
_diffrn_ambient_temperature 149.98(10)
_diffrn_detector 'Hybrid Pixel Array Detector'
_diffrn_detector_area_resol_mean 10.0000
_diffrn_detector_type HyPix
_diffrn_measured_fraction_theta_full 1.000
_diffrn_measured_fraction_theta_max 0.991
_diffrn_measurement_details
;
List of Runs (angles in degrees, time in seconds):

  # Type    Start    End  Width  t~exp~   \w     \q     \k     \f   Frames
#--------------------------------------------------------------------------
  1  \w    -14.00  44.00   1.00    3.00    --   46.89 -39.00-165.00   58
  2  \w   -122.00 -96.00   1.00   15.00    --  -86.25 -89.00  -3.00   26
  3  \w   -155.00 -75.00   1.00   15.00    --  -86.25 -39.00-165.00   80
  4  \w    118.00 174.00   1.00   15.00    --  107.75 104.00-157.00   56
  5  \w     40.00 105.00   1.00   15.00    --  107.75 -89.00  -3.00   65
  6  \w   -118.00 -93.00   1.00    3.00    --  -46.89 -77.00  90.00   25
  7  \w    -26.00  27.00   1.00    3.00    --  -46.89  19.00  60.00   53
  8  \w   -116.00 -78.00   1.00    3.00    --  -46.89-125.00 -60.00   38
  9  \w   -118.00 -93.00   1.00    3.00    --  -46.89 -77.00 120.00   25
 10  \w   -118.00 -82.00   1.00    3.00    --  -46.89-125.00 -90.00   36
 11  \w     44.00  86.00   1.00    3.00    --   46.89-125.00  60.00   42
 12  \w    126.00 178.00   1.00   15.00    --  107.75  77.00 150.00   52
 13  \w     85.00 111.00   1.00   15.00    --  107.75  77.00 150.00   26
 14  \w     39.00  81.00   1.00   15.00    --  107.75 -77.00  90.00   42
 15  \w     40.00  66.00   1.00   15.00    --  107.75 -61.00  30.00   26
 16  \w     36.00 105.00   1.00   15.00    --  107.75 -77.00-150.00   69
 17  \w     37.00  72.00   1.00   15.00    --  107.75 -77.00   0.00   35
 18  \w     76.00 106.00   1.00   15.00    --  107.75 -77.00   0.00   30
 19  \w     96.00 163.00   1.00   15.00    --  107.75  15.00 -30.00   67
 20  \w     40.00  65.00   1.00   15.00    --  107.75 -77.00  30.00   25
 21  \w     35.00  61.00   1.00   15.00    --  107.75 -61.00-180.00   26
 22  \w    107.00 178.00   1.00   15.00    --  107.75  30.00  30.00   71
;
_diffrn_measurement_device 'four-circle diffractometer'
_diffrn_measurement_device_type 'XtaLAB Synergy, Dualflex, HyPix'
_diffrn_measurement_method '\w scans'
_diffrn_orient_matrix_type 'CrysAlisPro convention (1999,Acta A55,543-557)'
_diffrn_orient_matrix_UB_11 -0.0388641000
_diffrn_orient_matrix_UB_12 0.0007665000
_diffrn_orient_matrix_UB_13 0.0822026000
_diffrn_orient_matrix_UB_21 -0.0767828000
_diffrn_orient_matrix_UB_22 -0.0428498000
_diffrn_orient_matrix_UB_23 -0.0436787000
_diffrn_orient_matrix_UB_31 -0.0060818000
_diffrn_orient_matrix_UB_32 -0.0747951000
_diffrn_orient_matrix_UB_33 0.0258327000
_diffrn_radiation_monochromator mirror
_diffrn_radiation_probe x-ray
_diffrn_radiation_type 'Cu K\a'
_diffrn_radiation_wavelength 1.54184
_diffrn_reflns_av_R_equivalents 0.0862
_diffrn_reflns_av_unetI/netI 0.0293
_diffrn_reflns_Laue_measured_fraction_full 1.000
_diffrn_reflns_Laue_measured_fraction_max 0.991
_diffrn_reflns_limit_h_max 25
_diffrn_reflns_limit_h_min -25
_diffrn_reflns_limit_k_max 23
_diffrn_reflns_limit_k_min -23
_diffrn_reflns_limit_l_max 20
_diffrn_reflns_limit_l_min -19
_diffrn_reflns_number 39085
_diffrn_reflns_point_group_measured_fraction_full 1.000
_diffrn_reflns_point_group_measured_fraction_max 0.991
_diffrn_reflns_theta_full 67.684
_diffrn_reflns_theta_max 77.793
_diffrn_reflns_theta_min 2.474
_diffrn_source 'micro-focus sealed X-ray tube'
_diffrn_source_type 'PhotonJet (Cu) X-ray Source'
_exptl_absorpt_coefficient_mu 5.617
_exptl_absorpt_correction_T_max 1.00000
_exptl_absorpt_correction_T_min 0.30494
_exptl_absorpt_correction_type multi-scan
_exptl_absorpt_process_details
;
CrysAlisPro 1.171.42.49 (Rigaku Oxford Diffraction, 2022)
Empirical absorption correction using spherical harmonics,
implemented in SCALE3 ABSPACK scaling algorithm.
;
_exptl_crystal_colour yellow
_exptl_crystal_colour_primary yellow
_exptl_crystal_density_diffrn 1.120
_exptl_crystal_description hexagonal
_exptl_crystal_F_000 1962
_exptl_crystal_size_max 0.09
_exptl_crystal_size_mid 0.09
_exptl_crystal_size_min 0.025
_refine_diff_density_max 1.350
_refine_diff_density_min -1.274
_refine_diff_density_rms 0.192
_refine_ls_extinction_method none
_refine_ls_goodness_of_fit_ref 1.069
_refine_ls_hydrogen_treatment constr
_refine_ls_matrix_type full
_refine_ls_number_parameters 268
_refine_ls_number_reflns 4302
_refine_ls_number_restraints 243
_refine_ls_restrained_S_all 1.051
_refine_ls_R_factor_all 0.1377
_refine_ls_R_factor_gt 0.1340
_refine_ls_shift/su_max 0.001
_refine_ls_shift/su_mean 0.000
_refine_ls_structure_factor_coef Fsqd
_refine_ls_weighting_details 'w=1/[\s^2^(Fo^2^)+(0.1208P)^2^+103.3306P] where P=(Fo^2^+2Fc^2^)/3'
_refine_ls_weighting_scheme calc
_refine_ls_wR_factor_gt 0.3398
_refine_ls_wR_factor_ref 0.3421
_reflns_Friedel_coverage 0.000
_reflns_number_gt 4101
_reflns_number_total 4302
_reflns_threshold_expression 'I > 2\s(I)'
_cod_data_source_file d4sc05037a2.cif
_cod_data_source_block beaver-106
_cod_original_cell_volume 5874.9(2)
_cod_database_code 1573438
_shelx_shelxl_version_number 2019/3
_chemical_oxdiff_formula 'Mo C N O'
_shelx_space_group_comment
;
The symmetry employed for this shelxl refinement is uniquely defined
by the following loop, which should always be used as a source of
symmetry information in preference to the above space-group names.
They are only intended as comments.
;
_shelx_estimated_absorpt_t_max 0.872
_shelx_estimated_absorpt_t_min 0.632
_olex2_refinement_description
;
1. Twinned data refinement
 Scales: 0.954(3)
 0.046(3)
2. Fixed Uiso
 At 1.2 times of:
  All C(H) groups, All N(H,H) groups
 At 1.5 times of:
  All C(H,H,H) groups
3. Restrained distances
 C2-C1
 1.51 with sigma of 0.02
 C61-N61
 1.47 with sigma of 0.02
 O6-C1 \\sim C1-O5
 with sigma of 0.02
 O5-C2 \\sim C2-O6
 with sigma of 0.02
 Mo2-O3 \\sim O3-Mo1
 with sigma of 0.02
 C61-N61 \\sim N61-C62
 with sigma of 0.02
4. Restrained planarity
 C12, C33, C11, C13, C31, C32, C34, C35
 with sigma of 0.1
 C1, C2, C3, C4, C6, C7, C8, N1
 with sigma of 0.1
5. Rigid bond restraints
 C12, C33, C11, C13, C32, C34
 with sigma for 1-2 distances of 0.001 and sigma for 1-3 distances of 0.005
 C1, O5, O6
 with sigma for 1-2 distances of 0.001 and sigma for 1-3 distances of 0.001
 C31, O32
 with sigma for 1-2 distances of 0.01 and sigma for 1-3 distances of 0.01
 C5, O7
 with sigma for 1-2 distances of 0.005 and sigma for 1-3 distances of 0.005
6. Uiso/Uaniso restraints and constraints
C2 \\sim C3: within 2A with sigma of 0.005 and sigma for terminal atoms of 0.01
within 2A
C1 \\sim O5 \\sim O6: within 2A with sigma of 0.001 and sigma for terminal
atoms of 0.002 within 2A
C6 \\sim C7: within 2A with sigma of 0.01 and sigma for terminal atoms of 0.02
within 2A
C7 \\sim C8: within 2A with sigma of 0.005 and sigma for terminal atoms of 0.01
within 2A
C3 \\sim C4: within 2A with sigma of 0.005 and sigma for terminal atoms of 0.01
within 2A
C4 \\sim C5: within 2A with sigma of 0.0005 and sigma for terminal atoms of
0.001 within 2A
C4 \\sim C8: within 2A with sigma of 0.0005 and sigma for terminal atoms of
0.001 within 2A
C5 \\sim O8: within 2A with sigma of 0.00005 and sigma for terminal atoms of
0.0001 within 2A
Uanis(N1) \\sim Ueq: with sigma of 0.01 and sigma for terminal atoms of 0.02
Uanis(N31) \\sim Ueq: with sigma of 0.005 and sigma for terminal atoms of 0.01
Uanis(C32) \\sim Ueq, Uanis(C11) \\sim Ueq, Uanis(C12) \\sim Ueq, Uanis(C13)
\\sim Ueq, Uanis(C34) \\sim Ueq, Uanis(C33) \\sim Ueq: with sigma of 0.005 and
sigma for terminal atoms of 0.01
Uanis(C35) \\sim Ueq: with sigma of 0.005 and sigma for terminal atoms of 0.01
Uanis(C4) \\sim Ueq: with sigma of 0.01 and sigma for terminal atoms of 0.02
Uanis(C6) \\sim Ueq: with sigma of 0.02 and sigma for terminal atoms of 0.04
Uanis(C31) \\sim Ueq: with sigma of 0.005 and sigma for terminal atoms of 0.01
Uanis(C5) \\sim Ueq: with sigma of 0.000005 and sigma for terminal atoms of
0.00001
Uanis(O8) \\sim Ueq: with sigma of 0.00005 and sigma for terminal atoms of
0.0001
Uanis(C5) = Uanis(C1)
Uanis(O8) = Uanis(O6)
Uanis(O8) = Uanis(O7) = Uanis(O33) = Uanis(O34)
Uanis(C5) = Uanis(C35)
Uanis(O8) = Uanis(O7)
Uanis(C62) = Uanis(C61)
7. Rigid body (RIGU) restrains
 C12, C33, N31, C11, C13, C31, C32, C34, C35
 with sigma for 1-2 distances of 0.004 and sigma for 1-3 distances of 0.004
 C61, C62, N61
 with sigma for 1-2 distances of 0.004 and sigma for 1-3 distances of 0.004
8. Others
 Fixed Sof: H33(0.5) H31A(0.5) H31B(0.5) C1(0.5) C2(0.5) C3(0.5) H3(0.5)
 C4(0.5) C5(0.5) C6(0.5) H6(0.5) C7(0.5) C8(0.5) H8(0.5) C11(0.5) H11(0.5)
 C13(0.5) H13(0.5) C31(0.5) C32(0.5) C34(0.5) C35(0.5) Mo1(0.5) Mo2(0.5)
 N1(0.5) H1A(0.5) H1B(0.5) O1(0.5) O2(0.5) O3(0.5) O4(0.5) O5(0.5) O6(0.5)
 O7(0.5) O8(0.5) O31(0.5) O32(0.5) O33(0.5) O34(0.5) C61(0.5) H61A(0.5)
 H61B(0.5) H61C(0.5) C62(0.5) H62A(0.5) H62B(0.5) H62C(0.5) N61(0.5) H61D(0.5)
 H61E(0.5)
9.a Secondary CH2 refined with riding coordinates:
 N61(H61D,H61E)
9.b Aromatic/amide H refined with riding coordinates:
 C33(H33), C3(H3), C6(H6), C8(H8), C11(H11), C13(H13)
9.c X=CH2 refined with riding coordinates:
 N31(H31A,H31B), N1(H1A,H1B)
9.d Idealised Me refined as rotating group:
 C61(H61A,H61B,H61C), C62(H62A,H62B,H62C)
;
_smtbx_masks_void_probe_radius 1.0
_smtbx_masks_void_truncation_radius 1.0
_olex2_submission_special_instructions 'No special instructions were received'
_oxdiff_exptl_absorpt_empirical_details
;
Empirical correction (ABSPACK) includes:
- Absorption correction using spherical harmonics
- Frame scaling
;
_oxdiff_exptl_absorpt_empirical_full_max 3.603
_oxdiff_exptl_absorpt_empirical_full_min 0.389

loop_
_space_group_symop_operation_xyz
'x, y, z'
'-y, x-y, z'
'-x+y, -x, z'
'-x, -y, z'
'y, -x+y, z'
'x-y, x, z'
'-x, -y, -z'
'y, -x+y, -z'
'x-y, x, -z'
'x, y, -z'
'-y, x-y, -z'
'-x+y, -x, -z'

loop_
_atom_site_label
_atom_site_type_symbol
_atom_site_fract_x
_atom_site_fract_y
_atom_site_fract_z
_atom_site_U_iso_or_equiv
_atom_site_adp_type
_atom_site_occupancy
_atom_site_site_symmetry_order
_atom_site_calc_flag
_atom_site_refinement_flags_posn
_atom_site_refinement_flags_adp
_atom_site_refinement_flags_occupancy
_atom_site_disorder_assembly
_atom_site_disorder_group
C12 C 0.4426(10) 0.8634(9) 0.500000 0.063(3) Uani 1 2 d S TU P . .
C33 C 0.3249(7) 0.8966(6) 0.500000 0.035(2) Uani 1 2 d S TU P . .
H33 H 0.286295 0.909002 0.499100 0.042 Uiso 1 2 calc R U P B .
N31 N 0.4952(14) 0.8435(15) 0.500000 0.125(7) Uani 1 2 d S TU P . .
H31A H 0.529579 0.860066 0.539564 0.150 Uiso 0.5 1 calc R U P A -1
H31B H 0.495536 0.813942 0.460436 0.150 Uiso 0.5 1 calc R U P A -1
C1 C 0.2104(9) 0.9182(10) 0.7908(11) 0.0421(8) Uani 0.5 1 d D U P B -1
C2 C 0.1443(10) 0.8550(8) 0.7462(11) 0.046(3) Uani 0.5 1 d D U P B -1
C3 C 0.0750(11) 0.8156(11) 0.7856(13) 0.044(3) Uani 0.5 1 d . U P B -1
H3 H 0.068735 0.830200 0.840160 0.053 Uiso 0.5 1 calc R U P B -1
C4 C 0.0139(11) 0.7547(11) 0.7460(12) 0.0423(9) Uani 0.5 1 d . U P B -1
C5 C -0.0594(11) 0.7143(12) 0.7917(15) 0.0421(8) Uani 0.5 1 d . U P B -1
C6 C 0.1492(12) 0.8319(12) 0.6658(14) 0.048(4) Uani 0.5 1 d . U P B -1
H6 H 0.197126 0.854105 0.640036 0.058 Uiso 0.5 1 calc R U P B -1
C7 C 0.0912(12) 0.7807(12) 0.6233(14) 0.050(3) Uani 0.5 1 d . U P B -1
C8 C 0.0209(11) 0.7375(11) 0.6662(13) 0.0424(9) Uani 0.5 1 d . U P B -1
H8 H -0.020211 0.697078 0.638487 0.051 Uiso 0.5 1 calc R U P B -1
C11 C 0.4390(11) 0.9108(10) 0.5617(14) 0.055(3) Uani 0.5 1 d . U P B -1
H11 H 0.476497 0.932425 0.603810 0.066 Uiso 0.5 1 calc R U P B -1
C13 C 0.3860(13) 0.8339(12) 0.4338(16) 0.058(3) Uani 0.5 1 d . U P B -1
H13 H 0.389964 0.805996 0.388647 0.070 Uiso 0.5 1 calc R U P B -1
C31 C 0.3785(9) 0.9756(9) 0.6248(11) 0.031(3) Uani 0.5 1 d . U P B -1
C32 C 0.3777(10) 0.9259(10) 0.5602(12) 0.041(3) Uani 0.5 1 d . U P B -1
C34 C 0.3255(11) 0.8475(10) 0.4378(12) 0.044(3) Uani 0.5 1 d . U P B -1
C35 C 0.2682(11) 0.8165(10) 0.3729(12) 0.0421(8) Uani 0.5 1 d . U P B -1
Mo1 Mo 0.40551(9) 1.18135(9) 0.75971(9) 0.0376(4) Uani 0.5 1 d D . P B -1
Mo2 Mo 0.37094(8) 1.04402(9) 0.75797(8) 0.0359(4) Uani 0.5 1 d D . P B -1
N1 N 0.0998(12) 0.7588(12) 0.5404(13) 0.069(6) Uani 0.5 1 d . U P B -1
H1A H 0.144445 0.779570 0.517100 0.083 Uiso 0.5 1 calc R U P B -1
H1B H 0.060495 0.724647 0.513003 0.083 Uiso 0.5 1 calc R U P B -1
O1 O 0.4434(6) 1.2062(7) 0.8559(8) 0.039(3) Uani 0.5 1 d . . P B -1
O2 O 0.3988(7) 1.0340(8) 0.8553(8) 0.042(3) Uani 0.5 1 d . . P B -1
O3 O 0.3104(7) 1.0904(6) 0.7654(9) 0.047(3) Uani 0.5 1 d D . P B -1
O4 O 0.4564(7) 1.1336(6) 0.7091(8) 0.032(2) Uani 0.5 1 d . . P B -1
O5 O 0.2708(7) 0.9422(8) 0.7529(8) 0.0425(10) Uani 0.5 1 d D U P B -1
O6 O 0.1928(10) 0.9364(12) 0.8580(12) 0.0421(8) Uani 0.5 1 d D U P B -1
O7 O -0.1074(8) 0.6553(8) 0.7544(8) 0.0421(8) Uani 0.5 1 d . U P B -1
O8 O -0.0635(12) 0.7310(10) 0.8626(13) 0.0421(8) Uani 0.5 1 d . U P B -1
O31 O 0.3449(6) 1.0108(6) 0.6133(9) 0.034(3) Uani 0.5 1 d . . P B -1
O32 O 0.4122(6) 0.9795(6) 0.6960(8) 0.032(2) Uani 0.5 1 d . U P B -1
O33 O 0.2058(8) 0.8113(7) 0.3837(9) 0.0421(8) Uani 0.5 1 d . . P B -1
O34 O 0.2802(7) 0.7915(7) 0.3028(9) 0.0421(8) Uani 0.5 1 d . . P B -1
C61 C 0.0552(13) 0.8628(12) 0.995(3) 0.068(5) Uani 0.5 1 d D . P C -1
H61A H 0.063323 0.858214 1.054338 0.102 Uiso 0.5 1 calc R U P C -1
H61B H 0.002340 0.846832 0.985108 0.102 Uiso 0.5 1 calc R U P C -1
H61C H 0.086384 0.915062 0.977103 0.102 Uiso 0.5 1 calc R U P C -1
C62 C 0.0905(12) 0.7656(13) 0.997(4) 0.068(5) Uani 0.5 1 d D . P C -1
H62A H 0.045302 0.731274 1.028271 0.102 Uiso 0.5 1 calc R U P C -1
H62B H 0.131226 0.795407 1.036162 0.102 Uiso 0.5 1 calc R U P C -1
H62C H 0.105038 0.736661 0.960521 0.102 Uiso 0.5 1 calc R U P C -1
N61 N 0.0754(12) 0.8153(12) 0.9457(12) 0.061(5) Uani 0.5 1 d D . P C -1
H61D H 0.037464 0.787066 0.909563 0.073 Uiso 0.5 1 calc R U P C -1
H61E H 0.116843 0.845108 0.914601 0.073 Uiso 0.5 1 calc R U P C -1

loop_
_atom_site_aniso_label
_atom_site_aniso_U_11
_atom_site_aniso_U_22
_atom_site_aniso_U_33
_atom_site_aniso_U_23
_atom_site_aniso_U_13
_atom_site_aniso_U_12
C12 0.059(4) 0.066(5) 0.076(5) 0.000 0.000 0.040(4)
C33 0.033(4) 0.030(4) 0.042(4) 0.000 0.000 0.016(3)
N31 0.104(9) 0.143(11) 0.168(12) 0.000 0.000 0.093(9)
C1 0.0421(8) 0.0421(8) 0.0421(8) 0.00000(8) 0.00000(8) 0.0210(4)
C2 0.045(6) 0.046(6) 0.039(6) 0.002(5) -0.001(5) 0.016(5)
C3 0.043(4) 0.044(4) 0.040(4) 0.002(4) -0.001(4) 0.018(4)
C4 0.0422(9) 0.0423(9) 0.0421(9) 0.0000(5) 0.0000(5) 0.0208(6)
C5 0.0421(8) 0.0421(8) 0.0421(8) 0.00000(8) 0.00000(8) 0.0210(4)
C6 0.039(7) 0.054(7) 0.050(8) 0.001(7) 0.008(6) 0.022(6)
C7 0.047(4) 0.048(4) 0.045(5) -0.003(4) 0.003(4) 0.016(4)
C8 0.0423(10) 0.0423(10) 0.0422(10) -0.0001(7) 0.0001(7) 0.0208(8)
C11 0.049(5) 0.058(5) 0.063(5) 0.001(4) -0.009(4) 0.030(4)
C13 0.057(4) 0.058(6) 0.066(5) -0.008(4) 0.006(3) 0.035(4)
C31 0.026(5) 0.032(5) 0.034(5) 0.003(4) -0.001(4) 0.013(4)
C32 0.037(4) 0.039(5) 0.040(4) -0.001(4) -0.001(3) 0.015(3)
C34 0.047(4) 0.041(5) 0.044(4) -0.005(3) 0.002(3) 0.022(4)
C35 0.0421(8) 0.0421(8) 0.0421(8) 0.00000(8) 0.00000(8) 0.0210(4)
Mo1 0.0387(8) 0.0524(9) 0.0267(7) -0.0050(6) -0.0027(6) 0.0265(7)
Mo2 0.0326(7) 0.0486(9) 0.0248(7) 0.0000(6) 0.0010(5) 0.0190(6)
N1 0.063(11) 0.073(12) 0.056(10) -0.020(9) -0.003(9) 0.022(9)
O1 0.019(5) 0.041(7) 0.041(7) -0.005(5) -0.002(5) 0.003(5)
O2 0.038(7) 0.053(8) 0.029(6) 0.005(6) -0.003(5) 0.020(6)
O3 0.029(6) 0.068(9) 0.041(7) 0.004(7) 0.004(6) 0.021(6)
O4 0.035(6) 0.032(6) 0.035(6) -0.004(5) -0.008(5) 0.020(5)
O5 0.0421(12) 0.0425(12) 0.0420(12) -0.0002(10) 0.0001(8) 0.0204(10)
O6 0.0421(8) 0.0421(8) 0.0421(8) 0.00000(8) 0.00000(8) 0.0210(4)
O7 0.0421(8) 0.0421(8) 0.0421(8) 0.00000(8) 0.00000(8) 0.0210(4)
O8 0.0421(8) 0.0421(8) 0.0421(8) 0.00000(8) 0.00000(8) 0.0210(4)
O31 0.024(5) 0.024(5) 0.066(8) 0.002(5) 0.001(5) 0.020(5)
O32 0.026(5) 0.034(6) 0.041(6) -0.001(5) -0.001(5) 0.019(5)
O33 0.0421(8) 0.0421(8) 0.0421(8) 0.00000(8) 0.00000(8) 0.0210(4)
O34 0.0421(8) 0.0421(8) 0.0421(8) 0.00000(8) 0.00000(8) 0.0210(4)
C61 0.072(9) 0.086(10) 0.067(11) 0.013(17) 0.02(2) 0.055(8)
C62 0.072(9) 0.086(10) 0.067(11) 0.013(17) 0.02(2) 0.055(8)
N61 0.062(12) 0.078(12) 0.045(9) -0.006(9) -0.003(9) 0.037(10)

loop_
_atom_type_symbol
_atom_type_description
_atom_type_scat_dispersion_real
_atom_type_scat_dispersion_imag
_atom_type_scat_source
C C 0.0181 0.0091 'International Tables Vol C Tables 4.2.6.8 and 6.1.1.4'
H H 0.0000 0.0000 'International Tables Vol C Tables 4.2.6.8 and 6.1.1.4'
Mo Mo -0.0483 2.7339 'International Tables Vol C Tables 4.2.6.8 and 6.1.1.4'
N N 0.0311 0.0180 'International Tables Vol C Tables 4.2.6.8 and 6.1.1.4'
O O 0.0492 0.0322 'International Tables Vol C Tables 4.2.6.8 and 6.1.1.4'

loop_
_geom_angle_atom_site_label_1
_geom_angle_atom_site_label_2
_geom_angle_atom_site_label_3
_geom_angle
_geom_angle_site_symmetry_1
_geom_angle_site_symmetry_3
_geom_angle_publ_flag
N31 C12 C11 122.8(15) . . ?
N31 C12 C13 118.2(14) . . ?
C11 C12 C13 119.0(18) . . ?
C32 C33 H33 119.2 . . ?
C32 C33 C34 121.5(15) . . ?
C34 C33 H33 119.2 . . ?
C12 N31 H31A 120.0 . . ?
C12 N31 H31B 120.0 . . ?
H31A N31 H31B 120.0 . . ?
O5 C1 C2 114.0(13) . . ?
O6 C1 C2 113.0(13) . . ?
O6 C1 O5 133.0(19) . . ?
C3 C2 C1 120.7(15) . . ?
C3 C2 C6 116.5(18) . . ?
C6 C2 C1 122.7(15) . . ?
C2 C3 H3 119.4 . . ?
C2 C3 C4 121(2) . . ?
C4 C3 H3 119.4 . . ?
C3 C4 C5 118.8(18) . . ?
C8 C4 C3 119(2) . . ?
C8 C4 C5 121.6(19) . . ?
O7 C5 C4 113.0(18) . . ?
O8 C5 C4 120(2) . . ?
O8 C5 O7 126(2) . . ?
C2 C6 H6 118.1 . . ?
C7 C6 C2 124(2) . . ?
C7 C6 H6 118.1 . . ?
C6 C7 C8 119(2) . . ?
C6 C7 N1 121(2) . . ?
C8 C7 N1 119(2) . . ?
C4 C8 C7 120(2) . . ?
C4 C8 H8 120.2 . . ?
C7 C8 H8 120.2 . . ?
C12 C11 H11 120.3 . . ?
C12 C11 C32 119(2) . . ?
C32 C11 H11 120.3 . . ?
C12 C13 H13 120.5 . . ?
C34 C13 C12 119(2) . . ?
C34 C13 H13 120.5 . . ?
O31 C31 C32 119.7(16) . . ?
O31 C31 O32 121.8(16) . . ?
O32 C31 C32 118.4(15) . . ?
C33 C32 C11 120.9(18) . . ?
C33 C32 C31 123.0(17) . . ?
C11 C32 C31 116.1(18) . . ?
C33 C34 C13 119.8(19) . . ?
C33 C34 C35 120.9(17) . . ?
C13 C34 C35 119.0(19) . . ?
O33 C35 C34 121.0(18) . . ?
O33 C35 O34 118.3(18) . . ?
O34 C35 C34 120.7(18) . . ?
O1 Mo1 Mo2 100.2(5) . . ?
O1 Mo1 O3 110.2(6) . . ?
O1 Mo1 O4 104.3(6) . . ?
O3 Mo1 Mo2 48.3(4) . . ?
O3 Mo1 O4 94.1(5) . . ?
O4 Mo1 Mo2 49.7(4) . . ?
O2 Mo2 Mo1 101.6(5) . . ?
O2 Mo2 O3 110.3(6) . . ?
O2 Mo2 O4 106.1(6) . . ?
O2 Mo2 O5 97.9(6) . . ?
O2 Mo2 O31 152.4(6) . . ?
O2 Mo2 O32 94.7(6) . . ?
O3 Mo2 Mo1 48.4(4) . . ?
O3 Mo2 O4 93.3(5) . . ?
O3 Mo2 O5 86.6(5) . . ?
O3 Mo2 O31 95.4(5) . . ?
O3 Mo2 O32 153.7(5) . . ?
O4 Mo2 Mo1 48.7(3) . . ?
O4 Mo2 O5 154.4(5) . . ?
O4 Mo2 O31 81.6(4) . . ?
O4 Mo2 O32 87.3(5) . . ?
O5 Mo2 Mo1 134.8(4) . . ?
O5 Mo2 O31 72.9(5) . . ?
O5 Mo2 O32 81.8(5) . . ?
O31 Mo2 Mo1 103.1(3) . . ?
O32 Mo2 Mo1 135.7(3) . . ?
O32 Mo2 O31 58.7(4) . . ?
C7 N1 H1A 120.0 . . ?
C7 N1 H1B 120.0 . . ?
H1A N1 H1B 120.0 . . ?
Mo2 O3 Mo1 83.3(5) . . ?
Mo1 O4 Mo2 81.6(5) . . ?
C1 O5 Mo2 132.3(12) . . ?
C5 O7 Mo1 132.0(13) . 3_465 ?
C31 O31 Mo2 85.0(11) . . ?
C31 O32 Mo2 94.2(9) . . ?
C35 O33 Mo1 86.9(12) . 8_456 ?
C35 O34 Mo1 96.0(11) . 8_456 ?
H61A C61 H61B 109.5 . . ?
H61A C61 H61C 109.5 . . ?
H61B C61 H61C 109.5 . . ?
N61 C61 H61A 109.5 . . ?
N61 C61 H61B 109.5 . . ?
N61 C61 H61C 109.5 . . ?
H62A C62 H62B 109.5 . . ?
H62A C62 H62C 109.5 . . ?
H62B C62 H62C 109.5 . . ?
N61 C62 H62A 109.5 . . ?
N61 C62 H62B 109.5 . . ?
N61 C62 H62C 109.5 . . ?
C61 N61 H61D 108.8 . . ?
C61 N61 H61E 108.8 . . ?
C62 N61 C61 114(3) . . ?
C62 N61 H61D 108.8 . . ?
C62 N61 H61E 108.8 . . ?
H61D N61 H61E 107.7 . . ?

loop_
_geom_bond_atom_site_label_1
_geom_bond_atom_site_label_2
_geom_bond_distance
_geom_bond_site_symmetry_2
_geom_bond_publ_flag
C12 N31 1.34(3) . ?
C12 C11 1.41(3) . ?
C12 C13 1.46(3) . ?
C33 H33 0.9500 . ?
C33 C32 1.35(2) . ?
C33 C34 1.42(2) . ?
N31 H31A 0.8800 . ?
N31 H31B 0.8800 . ?
C1 C2 1.512(17) . ?
C1 O5 1.244(17) . ?
C1 O6 1.247(18) . ?
C2 C3 1.39(3) . ?
C2 C6 1.39(3) . ?
C3 H3 0.9500 . ?
C3 C4 1.41(3) . ?
C4 C5 1.50(3) . ?
C4 C8 1.35(3) . ?
C5 O7 1.27(3) . ?
C5 O8 1.20(3) . ?
C6 H6 0.9500 . ?
C6 C7 1.32(3) . ?
C7 C8 1.44(3) . ?
C7 N1 1.44(3) . ?
C8 H8 0.9500 . ?
C11 H11 0.9500 . ?
C11 C32 1.44(3) . ?
C13 H13 0.9500 . ?
C13 C34 1.41(3) . ?
C31 C32 1.45(3) . ?
C31 O31 1.24(2) . ?
C31 O32 1.31(2) . ?
C34 C35 1.46(3) . ?
C35 O33 1.25(2) . ?
C35 O34 1.31(2) . ?
Mo1 Mo2 2.551(2) . ?
Mo1 O1 1.682(13) . ?
Mo1 O3 1.921(13) . ?
Mo1 O4 1.938(12) . ?
Mo2 O2 1.703(13) . ?
Mo2 O3 1.919(13) . ?
Mo2 O4 1.967(12) . ?
Mo2 O5 2.084(14) . ?
Mo2 O31 2.391(14) . ?
Mo2 O32 2.146(11) . ?
N1 H1A 0.8800 . ?
N1 H1B 0.8800 . ?
C61 H61A 0.9800 . ?
C61 H61B 0.9800 . ?
C61 H61C 0.9800 . ?
C61 N61 1.467(19) . ?
C62 H62A 0.9800 . ?
C62 H62B 0.9800 . ?
C62 H62C 0.9800 . ?
C62 N61 1.46(3) . ?
N61 H61D 0.9100 . ?
N61 H61E 0.9100 . ?

loop_
_geom_torsion_atom_site_label_1
_geom_torsion_atom_site_label_2
_geom_torsion_atom_site_label_3
_geom_torsion_atom_site_label_4
_geom_torsion
_geom_torsion_site_symmetry_1
_geom_torsion_site_symmetry_2
_geom_torsion_site_symmetry_3
_geom_torsion_site_symmetry_4
_geom_torsion_publ_flag
C12 C11 C32 C33 -1.2(18) . . . . ?
C12 C11 C32 C31 -179.3(10) . . . . ?
C12 C13 C34 C33 7(2) . . . . ?
C12 C13 C34 C35 -178.5(14) . . . . ?
C33 C34 C35 O33 -23(3) . . . . ?
C33 C34 C35 O34 158.7(15) . . . . ?
N31 C12 C11 C32 -176.3(18) . . . . ?
N31 C12 C13 C34 173.2(19) . . . . ?
C1 C2 C3 C4 -177.3(14) . . . . ?
C1 C2 C6 C7 -174.7(17) . . . . ?
C2 C1 O5 Mo2 157.7(9) . . . . ?
C2 C3 C4 C5 179.8(15) . . . . ?
C2 C3 C4 C8 -5(3) . . . . ?
C2 C6 C7 C8 -11(3) . . . . ?
C2 C6 C7 N1 -179.7(19) . . . . ?
C3 C2 C6 C7 7(3) . . . . ?
C3 C4 C5 O7 -172.1(18) . . . . ?
C3 C4 C5 O8 -5(3) . . . . ?
C3 C4 C8 C7 1(3) . . . . ?
C4 C5 O7 Mo1 -157.3(13) . . . 3_465 ?
C5 C4 C8 C7 176.3(19) . . . . ?
C6 C2 C3 C4 1(2) . . . . ?
C6 C7 C8 C4 6(3) . . . . ?
C8 C4 C5 O7 13(3) . . . . ?
C8 C4 C5 O8 180(2) . . . . ?
C11 C12 C13 C34 -6(2) . . . . ?
C13 C12 C11 C32 2.9(13) . . . . ?
C13 C34 C35 O33 162.6(18) . . . . ?
C13 C34 C35 O34 -15(3) . . . . ?
C32 C33 C34 C13 -6(2) . . . . ?
C32 C33 C34 C35 -179.7(14) . . . . ?
C32 C31 O31 Mo2 171.0(14) . . . . ?
C32 C31 O32 Mo2 -170.3(13) . . . . ?
C34 C33 C32 C11 2(2) . . . . ?
C34 C33 C32 C31 -179.6(14) . . . . ?
C34 C35 O33 Mo1 172.2(16) . . . 8_456 ?
C34 C35 O34 Mo1 -171.1(14) . . . 8_456 ?
N1 C7 C8 C4 175.7(19) . . . . ?
O5 C1 C2 C3 171.5(17) . . . . ?
O5 C1 C2 C6 -7.0(18) . . . . ?
O6 C1 C2 C3 -9.6(17) . . . . ?
O6 C1 C2 C6 172(2) . . . . ?
O6 C1 O5 Mo2 -21(4) . . . . ?
O8 C5 O7 Mo1 36(3) . . . 3_465 ?
O31 C31 C32 C33 -22(2) . . . . ?
O31 C31 C32 C11 156.2(14) . . . . ?
O31 C31 O32 Mo2 6.6(16) . . . . ?
O32 C31 C32 C33 155.1(14) . . . . ?
O32 C31 C32 C11 -27(2) . . . . ?
O32 C31 O31 Mo2 -5.9(14) . . . . ?
O33 C35 O34 Mo1 10.9(18) . . . 8_456 ?
O34 C35 O33 Mo1 -9.7(16) . . . 8_456 ?

loop_
_twin_individual_id
_twin_individual_mass_fraction_refined
1 0.954(3)
2 0.046(3)

loop_
_smtbx_masks_void_nr
_smtbx_masks_void_average_x
_smtbx_masks_void_average_y
_smtbx_masks_void_average_z
_smtbx_masks_void_volume
_smtbx_masks_void_count_electrons
_smtbx_masks_void_content
1 0.000 0.000 -0.487 694.3 252.7 ?
2 -0.612 -0.425 -0.850 1421.2 302.2 ?
